data_7008841
loop_
_publ_author_name
'N\'i Dhubhghaill, Orla M'
'Lennon, Joanne'
'Drew, Michael G. B.'

_publ_section_title
;
 Palladium(II) and platinum(II) complexes with tridentate
 iminophosphine ligands; synthesis and structural studies.
;
_journal_issue 19
_journal_name_full 'Dalton transactions (Cambridge, England : 2003)'
_journal_page_first 3213
_journal_page_last 3220
_journal_paper_doi 10.1039/b509834c
_journal_year 2005
_chemical_formula_sum 'C43 H33 Br Cl N O5 P2 Pd'
_chemical_formula_weight 927.40
_chemical_name_systematic
;
?
;
_space_group_IT_number 14
_symmetry_cell_setting monoclinic
_symmetry_space_group_name_Hall '-P 2yn'
_symmetry_space_group_name_H-M 'P 1 21/n 1'
_atom_sites_solution_hydrogens geom
_atom_sites_solution_primary direct
_atom_sites_solution_secondary difmap
_audit_creation_method SHELXL-97
_cell_angle_alpha 90.00
_cell_angle_beta 107.699(10)
_cell_angle_gamma 90.00
_cell_formula_units_Z 4
_cell_length_a 16.035(17)
_cell_length_b 15.835(17)
_cell_length_c 16.354(17)
_cell_measurement_reflns_used all
_cell_measurement_temperature 293(2)
_cell_measurement_theta_max 25.89
_cell_measurement_theta_min 2.49
_cell_volume 3956(7)
_computing_cell_refinement XDS
_computing_data_collection 'XDS (Kabsch, 1991)'
_computing_data_reduction XDS
_computing_molecular_graphics PLATON(Spek,1994)
_computing_structure_refinement 'SHELXL-93 (Sheldrick, 1993)'
_computing_structure_solution 'SHELXS-86 (Sheldrick, 1990)'
_diffrn_ambient_temperature 293(2)
_diffrn_measurement_device 'Marresearch Image Plate'
_diffrn_measurement_method '95 frames at 2^o intervals, counting time 2 min.'
_diffrn_radiation_monochromator graphite
_diffrn_radiation_source 'fine-focus sealed tube'
_diffrn_radiation_type MoK\a
_diffrn_radiation_wavelength 0.71073
_diffrn_reflns_av_R_equivalents 0.0592
_diffrn_reflns_av_sigmaI/netI 0.0749
_diffrn_reflns_limit_h_max 19
_diffrn_reflns_limit_h_min 0
_diffrn_reflns_limit_k_max 19
_diffrn_reflns_limit_k_min -19
_diffrn_reflns_limit_l_max 18
_diffrn_reflns_limit_l_min -19
_diffrn_reflns_number 11095
_diffrn_reflns_theta_max 25.89
_diffrn_reflns_theta_min 2.49
_exptl_absorpt_coefficient_mu 1.674
_exptl_absorpt_correction_T_max 1.000
_exptl_absorpt_correction_T_min 0.469
_exptl_absorpt_correction_type DIFABS
_exptl_crystal_colour orange
_exptl_crystal_density_diffrn 1.557
_exptl_crystal_density_method 'not measured'
_exptl_crystal_description needle
_exptl_crystal_F_000 1864
_exptl_crystal_size_max 0.30
_exptl_crystal_size_mid 0.05
_exptl_crystal_size_min 0.05
_refine_diff_density_max 1.662
_refine_diff_density_min -1.068
_refine_diff_density_rms 0.119
_refine_ls_extinction_coef 0.0003(5)
_refine_ls_extinction_expression Fc^*^=kFc[1+0.001xFc^2^\l^3^/sin(2\q)]^-1/4^
_refine_ls_extinction_method SHELXL
_refine_ls_goodness_of_fit_ref 0.856
_refine_ls_hydrogen_treatment constr
_refine_ls_matrix_type full
_refine_ls_number_parameters 488
_refine_ls_number_reflns 6963
_refine_ls_number_restraints 0
_refine_ls_restrained_S_all 0.856
_refine_ls_R_factor_all 0.1344
_refine_ls_R_factor_gt 0.0700
_refine_ls_shift/su_max 0.011
_refine_ls_shift/su_mean 0.001
_refine_ls_structure_factor_coef Fsqd
_refine_ls_weighting_details 'w=1/[\s^2^(Fo^2^)+(0.2000P)^2^+0.0000P] where P=(Fo^2^+2Fc^2^)/3'
_refine_ls_weighting_scheme calc
_refine_ls_wR_factor_gt 0.1970
_refine_ls_wR_factor_ref 0.2448
_reflns_number_gt 4079
_reflns_number_total 6963
_reflns_threshold_expression >2sigma(I)
_cod_data_source_file b509834c.txt
_cod_data_source_block 15
_cod_depositor_comments
;
The following automatic conversions were performed:

'_refine_ls_weighting_scheme' value 'calc
w=1/[\s^2^(Fo^2^)+(0.2000P)^2^+0.0000P] where P=(Fo^2^+2Fc^2^)/3' was
changed to 'calc'. New tag '_refine_ls_weighting_details' was
created. The value of the new tag was set to
'w=1/[\s^2^(Fo^2^)+(0.2000P)^2^+0.0000P] where P=(Fo^2^+2Fc^2^)/3'.

Automatic conversion script
Id: cif_fix_values 3143 2015-03-26 13:38:13Z robertas 
;
_cod_original_sg_symbol_H-M P21/n
_cod_database_code 7008841

loop_
_symmetry_equiv_pos_as_xyz
'x, y, z'
'-x+1/2, y+1/2, -z+1/2'
'-x, -y, -z'
'x-1/2, -y-1/2, z-1/2'

loop_
_atom_site_label
_atom_site_type_symbol
_atom_site_fract_x
_atom_site_fract_y
_atom_site_fract_z
_atom_site_U_iso_or_equiv
_atom_site_adp_type
_atom_site_occupancy
_atom_site_calc_flag
_atom_site_refinement_flags
_atom_site_disorder_assembly
_atom_site_disorder_group
Pd1 Pd 0.59330(3) 0.17113(3) 0.88454(4) 0.0441(3) Uani 1 d . . .
Br45 Br 0.33655(10) -0.20818(8) 0.68044(10) 0.1153(6) Uani 1 d . . .
P1 P 0.59489(12) 0.26703(12) 0.98365(13) 0.0469(5) Uani 1 d . . .
P2 P 0.69930(12) 0.22805(12) 0.83258(13) 0.0470(5) Uani 1 d . . .
Cl1 Cl 0.19449(16) 0.02104(17) 0.89860(19) 0.0810(7) Uani 1 d . . .
N41 N 0.4949(3) 0.1153(3) 0.9238(4) 0.0414(13) Uani 1 d . . .
O11 O 0.1249(5) -0.0390(6) 0.8823(7) 0.117(3) Uani 1 d . . .
O12 O 0.2108(14) 0.0445(15) 0.8268(10) 0.277(11) Uani 1 d . . .
O13 O 0.2706(7) -0.0208(7) 0.9379(16) 0.260(12) Uani 1 d . . .
O14 O 0.1885(8) 0.0836(7) 0.9521(10) 0.175(6) Uani 1 d . . .
O49 O 0.5799(4) 0.0861(3) 0.7886(4) 0.0622(14) Uani 1 d . . .
C16 C 0.7047(6) 0.3608(6) 1.1177(7) 0.072(3) Uani 1 d . . .
C11 C 0.6911(5) 0.2856(5) 1.0716(5) 0.055(2) Uani 1 d . . .
C12 C 0.7500(5) 0.2210(5) 1.0984(6) 0.060(2) Uani 1 d . . .
C13 C 0.8216(6) 0.2309(7) 1.1690(6) 0.077(3) Uani 1 d . . .
C14 C 0.8391(7) 0.3041(9) 1.2122(8) 0.100(4) Uani 1 d . . .
C15 C 0.7791(7) 0.3661(8) 1.1904(8) 0.102(4) Uani 1 d . . .
C21 C 0.5460(6) 0.3646(5) 0.9341(6) 0.061(2) Uani 1 d . . .
C22 C 0.5930(6) 0.4357(5) 0.9300(7) 0.075(3) Uani 1 d . . .
C23 C 0.5580(10) 0.5055(6) 0.8819(9) 0.101(4) Uani 1 d . . .
C24 C 0.4674(8) 0.5034(6) 0.8370(8) 0.090(3) Uani 1 d . . .
C25 C 0.4183(7) 0.4344(7) 0.8432(7) 0.085(3) Uani 1 d . . .
C26 C 0.4574(6) 0.3650(6) 0.8926(6) 0.071(3) Uani 1 d . . .
C31 C 0.5157(4) 0.2241(4) 1.0303(5) 0.0486(18) Uani 1 d . . .
C32 C 0.4968(6) 0.2616(6) 1.0982(7) 0.080(3) Uani 1 d . . .
C33 C 0.4331(6) 0.2296(7) 1.1307(7) 0.079(3) Uani 1 d . . .
C34 C 0.3865(6) 0.1604(6) 1.0926(7) 0.075(3) Uani 1 d . . .
C35 C 0.4077(5) 0.1197(6) 1.0256(6) 0.064(2) Uani 1 d . . .
C36 C 0.4720(5) 0.1515(4) 0.9928(5) 0.0483(18) Uani 1 d . . .
C42 C 0.4534(5) 0.0477(4) 0.8839(5) 0.0490(17) Uani 1 d . . .
C43 C 0.4623(5) 0.0061(5) 0.8123(5) 0.0489(17) Uani 1 d . . .
C44 C 0.4056(5) -0.0655(5) 0.7839(6) 0.063(2) Uani 1 d . . .
C45 C 0.4094(6) -0.1108(5) 0.7163(6) 0.071(2) Uani 1 d . . .
C46 C 0.4668(6) -0.0922(6) 0.6710(6) 0.074(3) Uani 1 d . . .
C47 C 0.5230(7) -0.0241(6) 0.6966(7) 0.076(3) Uani 1 d . . .
C48 C 0.5232(5) 0.0254(5) 0.7678(6) 0.056(2) Uani 1 d . . .
C51 C 0.7913(5) 0.1569(5) 0.8468(5) 0.0541(19) Uani 1 d . . .
C52 C 0.8656(5) 0.1829(6) 0.8278(5) 0.060(2) Uani 1 d . . .
C53 C 0.9358(6) 0.1302(7) 0.8377(7) 0.077(3) Uani 1 d . . .
C54 C 0.9310(7) 0.0488(8) 0.8644(8) 0.088(3) Uani 1 d . . .
C55 C 0.8586(6) 0.0210(6) 0.8844(7) 0.079(3) Uani 1 d . . .
C56 C 0.7880(6) 0.0757(5) 0.8745(6) 0.065(2) Uani 1 d . . .
C61 C 0.6490(5) 0.2460(5) 0.7192(5) 0.0520(18) Uani 1 d . . .
C62 C 0.6895(6) 0.2254(6) 0.6589(6) 0.071(2) Uani 1 d . . .
C63 C 0.5677(5) 0.2828(6) 0.6906(6) 0.072(3) Uani 1 d . . .
C64 C 0.5293(7) 0.3007(7) 0.6058(7) 0.088(3) Uani 1 d . . .
C65 C 0.5709(8) 0.2807(7) 0.5454(7) 0.091(3) Uani 1 d . . .
C66 C 0.6519(8) 0.2441(8) 0.5725(7) 0.096(3) Uani 1 d . . .
C71 C 0.7506(6) 0.3274(5) 0.8704(6) 0.0558(19) Uani 1 d . . .
C72 C 0.7313(6) 0.4020(5) 0.8257(6) 0.070(2) Uani 1 d . . .
C73 C 0.7703(8) 0.4779(6) 0.8571(8) 0.088(3) Uani 1 d . . .
C74 C 0.8325(9) 0.4810(8) 0.9362(10) 0.103(4) Uani 1 d . . .
C75 C 0.8551(7) 0.4076(8) 0.9853(8) 0.092(4) Uani 1 d . . .
C76 C 0.8169(5) 0.3306(6) 0.9512(6) 0.066(2) Uani 1 d . . .
H12 H 0.7412 0.1702 1.0685 0.072 Uiso 1 calc R . .
H13 H 0.8594 0.1855 1.1875 0.092 Uiso 1 calc R . .
H14 H 0.8913 0.3117 1.2561 0.120 Uiso 1 calc R . .
H15 H 0.7870 0.4141 1.2246 0.122 Uiso 1 calc R . .
H16 H 0.6660 0.4059 1.1011 0.086 Uiso 1 calc R . .
H22 H 0.6520 0.4369 0.9615 0.090 Uiso 1 calc R . .
H23 H 0.5923 0.5521 0.8790 0.121 Uiso 1 calc R . .
H24 H 0.4412 0.5491 0.8032 0.108 Uiso 1 calc R . .
H25 H 0.3586 0.4338 0.8144 0.102 Uiso 1 calc R . .
H26 H 0.4234 0.3189 0.8976 0.086 Uiso 1 calc R . .
H32 H 0.5276 0.3096 1.1230 0.096 Uiso 1 calc R . .
H33 H 0.4222 0.2548 1.1778 0.095 Uiso 1 calc R . .
H34 H 0.3408 0.1404 1.1111 0.090 Uiso 1 calc R . .
H35 H 0.3782 0.0705 1.0025 0.077 Uiso 1 calc R . .
H42 H 0.4124 0.0246 0.9073 0.059 Uiso 1 calc R . .
H44 H 0.3660 -0.0803 0.8129 0.075 Uiso 1 calc R . .
H46 H 0.4679 -0.1249 0.6241 0.088 Uiso 1 calc R . .
H47 H 0.5614 -0.0108 0.6658 0.092 Uiso 1 calc R . .
H52 H 0.8680 0.2376 0.8079 0.072 Uiso 1 calc R . .
H53 H 0.9860 0.1494 0.8264 0.093 Uiso 1 calc R . .
H54 H 0.9774 0.0121 0.8691 0.106 Uiso 1 calc R . .
H55 H 0.8565 -0.0338 0.9042 0.095 Uiso 1 calc R . .
H56 H 0.7383 0.0568 0.8869 0.078 Uiso 1 calc R . .
H62 H 0.7435 0.1984 0.6765 0.085 Uiso 1 calc R . .
H63 H 0.5382 0.2959 0.7299 0.086 Uiso 1 calc R . .
H64 H 0.4746 0.3265 0.5884 0.105 Uiso 1 calc R . .
H65 H 0.5442 0.2921 0.4875 0.109 Uiso 1 calc R . .
H66 H 0.6817 0.2317 0.5332 0.115 Uiso 1 calc R . .
H72 H 0.6900 0.4012 0.7717 0.084 Uiso 1 calc R . .
H73 H 0.7544 0.5269 0.8248 0.105 Uiso 1 calc R . .
H74 H 0.8596 0.5319 0.9570 0.124 Uiso 1 calc R . .
H75 H 0.8950 0.4097 1.0400 0.110 Uiso 1 calc R . .
H76 H 0.8352 0.2810 0.9818 0.079 Uiso 1 calc R . .

loop_
_atom_site_aniso_label
_atom_site_aniso_U_11
_atom_site_aniso_U_22
_atom_site_aniso_U_33
_atom_site_aniso_U_23
_atom_site_aniso_U_13
_atom_site_aniso_U_12
Pd1 0.0424(3) 0.0486(4) 0.0417(4) -0.0032(2) 0.0132(2) -0.0011(2)
Br45 0.1376(11) 0.1032(9) 0.1114(11) -0.0501(8) 0.0471(9) -0.0609(8)
P1 0.0474(10) 0.0481(10) 0.0457(12) -0.0071(8) 0.0147(8) -0.0015(8)
P2 0.0447(9) 0.0536(10) 0.0436(11) 0.0011(8) 0.0148(8) -0.0028(8)
Cl1 0.0698(14) 0.0938(17) 0.0823(18) -0.0138(14) 0.0275(12) -0.0114(12)
N41 0.039(3) 0.046(3) 0.036(3) -0.004(3) 0.006(2) 0.000(2)
O11 0.062(4) 0.135(7) 0.159(9) -0.021(6) 0.039(5) -0.027(4)
O12 0.34(2) 0.35(2) 0.118(12) 0.015(13) 0.045(14) -0.17(2)
O13 0.098(7) 0.100(8) 0.57(4) -0.073(13) 0.083(13) -0.034(6)
O14 0.177(10) 0.147(9) 0.246(16) -0.096(10) 0.132(11) -0.045(8)
O49 0.064(3) 0.069(3) 0.059(4) -0.016(3) 0.028(3) -0.016(3)
C11 0.048(4) 0.066(5) 0.050(5) -0.012(4) 0.011(4) -0.005(3)
C12 0.062(5) 0.066(5) 0.055(5) -0.004(4) 0.020(4) -0.002(4)
C13 0.065(5) 0.095(7) 0.060(6) 0.003(5) 0.006(5) -0.001(5)
C14 0.064(6) 0.145(10) 0.069(7) -0.035(7) -0.012(5) -0.018(7)
C15 0.077(7) 0.127(9) 0.095(9) -0.068(8) 0.016(6) -0.020(7)
C16 0.061(5) 0.079(6) 0.073(7) -0.025(5) 0.018(5) -0.006(4)
C21 0.072(5) 0.059(5) 0.053(5) -0.010(4) 0.021(4) 0.006(4)
C22 0.076(6) 0.058(5) 0.102(8) 0.019(5) 0.043(5) 0.007(4)
C23 0.145(10) 0.051(6) 0.118(10) 0.013(6) 0.055(8) -0.023(6)
C24 0.107(8) 0.069(6) 0.093(8) 0.002(6) 0.029(7) 0.029(6)
C25 0.081(6) 0.087(7) 0.074(7) -0.012(6) 0.001(5) 0.016(6)
C26 0.077(6) 0.062(5) 0.066(6) -0.006(4) 0.006(5) 0.010(4)
C31 0.046(4) 0.051(4) 0.049(5) 0.000(3) 0.013(3) 0.006(3)
C32 0.083(6) 0.080(6) 0.084(7) -0.040(5) 0.036(5) -0.017(5)
C33 0.075(6) 0.111(8) 0.073(7) -0.023(6) 0.052(5) -0.013(5)
C34 0.068(5) 0.093(7) 0.077(7) -0.019(5) 0.041(5) -0.011(5)
C35 0.058(4) 0.069(5) 0.067(6) -0.003(4) 0.023(4) -0.009(4)
C36 0.050(4) 0.042(4) 0.052(5) -0.006(3) 0.016(4) 0.001(3)
C42 0.047(4) 0.051(4) 0.051(5) 0.000(3) 0.018(3) -0.004(3)
C43 0.049(4) 0.055(4) 0.041(4) -0.008(3) 0.012(3) -0.003(3)
C44 0.066(5) 0.051(4) 0.073(6) -0.016(4) 0.024(4) -0.021(4)
C45 0.085(6) 0.056(5) 0.071(6) -0.020(4) 0.023(5) -0.027(4)
C46 0.087(6) 0.075(6) 0.060(6) -0.020(5) 0.024(5) -0.020(5)
C47 0.087(6) 0.076(6) 0.079(7) -0.016(5) 0.045(5) -0.019(5)
C48 0.064(5) 0.048(4) 0.053(5) -0.001(4) 0.013(4) -0.005(4)
C51 0.052(4) 0.064(5) 0.045(5) -0.003(4) 0.014(4) 0.003(3)
C52 0.049(4) 0.085(6) 0.045(5) 0.005(4) 0.014(4) 0.001(4)
C53 0.053(5) 0.112(8) 0.068(7) -0.006(6) 0.019(4) 0.016(5)
C54 0.069(6) 0.110(8) 0.083(8) 0.003(6) 0.018(5) 0.031(6)
C55 0.082(6) 0.078(6) 0.079(7) 0.009(5) 0.027(5) 0.030(5)
C56 0.061(5) 0.067(5) 0.068(6) 0.007(4) 0.021(4) 0.007(4)
C61 0.052(4) 0.053(4) 0.048(5) 0.001(3) 0.011(4) -0.009(3)
C62 0.070(5) 0.089(6) 0.052(6) 0.011(5) 0.016(5) 0.003(5)
C63 0.052(5) 0.092(7) 0.067(6) 0.011(5) 0.011(4) 0.001(4)
C64 0.070(6) 0.101(7) 0.066(7) 0.015(6) -0.018(6) 0.003(5)
C65 0.100(8) 0.099(8) 0.058(7) 0.023(6) 0.001(6) -0.020(6)
C66 0.130(10) 0.117(9) 0.047(6) 0.011(6) 0.038(6) 0.017(8)
C71 0.069(5) 0.049(4) 0.062(5) -0.001(4) 0.038(4) -0.007(3)
C72 0.084(6) 0.063(5) 0.065(6) -0.002(4) 0.026(5) -0.014(4)
C73 0.122(8) 0.061(6) 0.087(8) -0.011(5) 0.040(7) -0.028(6)
C74 0.122(10) 0.091(8) 0.117(11) -0.031(8) 0.066(9) -0.041(7)
C75 0.073(6) 0.130(10) 0.078(8) -0.032(7) 0.032(5) -0.039(6)
C76 0.054(4) 0.091(6) 0.056(5) -0.014(5) 0.022(4) -0.010(4)

loop_
_atom_type_symbol
_atom_type_description
_atom_type_scat_dispersion_real
_atom_type_scat_dispersion_imag
_atom_type_scat_source
C C 0.0033 0.0016 'International Tables Vol C Tables 4.2.6.8 and 6.1.1.4'
H H 0.0000 0.0000 'International Tables Vol C Tables 4.2.6.8 and 6.1.1.4'
N N 0.0061 0.0033 'International Tables Vol C Tables 4.2.6.8 and 6.1.1.4'
O O 0.0106 0.0060 'International Tables Vol C Tables 4.2.6.8 and 6.1.1.4'
Pd Pd -0.9988 1.0072 'International Tables Vol C Tables 4.2.6.8 and 6.1.1.4'
P P 0.1023 0.0942 'International Tables Vol C Tables 4.2.6.8 and 6.1.1.4'
Br Br -0.2901 2.4595 'International Tables Vol C Tables 4.2.6.8 and 6.1.1.4'
Cl Cl 0.1484 0.1585 'International Tables Vol C Tables 4.2.6.8 and 6.1.1.4'

loop_
_geom_angle_atom_site_label_1
_geom_angle_atom_site_label_2
_geom_angle_atom_site_label_3
_geom_angle
_geom_angle_site_symmetry_1
_geom_angle_site_symmetry_3
_geom_angle_publ_flag
O49 Pd1 N41 92.6(2) . . ?
O49 Pd1 P1 174.63(17) . . ?
N41 Pd1 P1 84.61(17) . . ?
O49 Pd1 P2 83.74(17) . . ?
N41 Pd1 P2 176.19(16) . . ?
P1 Pd1 P2 98.98(9) . . ?
C11 P1 C31 105.6(4) . . ?
C11 P1 C21 111.8(4) . . ?
C31 P1 C21 104.3(4) . . ?
C11 P1 Pd1 121.2(3) . . ?
C31 P1 Pd1 101.4(3) . . ?
C21 P1 Pd1 110.5(3) . . ?
C12 C11 C16 119.1(7) . . ?
C12 C11 P1 118.5(6) . . ?
C16 C11 P1 122.2(6) . . ?
C13 C12 C11 120.3(8) . . ?
C14 C13 C12 122.1(10) . . ?
C13 C14 C15 118.2(9) . . ?
C14 C15 C16 122.3(10) . . ?
C11 C16 C15 117.5(9) . . ?
C22 C21 C26 118.2(8) . . ?
C22 C21 P1 123.8(7) . . ?
C26 C21 P1 117.9(7) . . ?
C21 C22 C23 123.8(10) . . ?
C22 C23 C24 117.1(10) . . ?
C25 C24 C23 120.2(9) . . ?
C24 C25 C26 120.3(10) . . ?
C21 C26 C25 120.3(10) . . ?
C32 C31 C36 120.7(8) . . ?
C32 C31 P1 122.5(6) . . ?
C36 C31 P1 116.9(6) . . ?
C31 C36 C35 117.5(7) . . ?
C31 C36 N41 118.1(7) . . ?
C35 C36 N41 124.4(7) . . ?
C36 C35 C34 121.3(8) . . ?
C33 C34 C35 119.9(9) . . ?
C34 C33 C32 119.0(9) . . ?
C31 C32 C33 121.5(9) . . ?
C42 N41 C36 120.6(6) . . ?
C42 N41 Pd1 120.5(5) . . ?
C36 N41 Pd1 118.9(4) . . ?
N41 C42 C43 129.4(7) . . ?
C42 C43 C48 126.4(7) . . ?
C42 C43 C44 115.4(7) . . ?
C48 C43 C44 118.1(7) . . ?
C45 C44 C43 120.5(8) . . ?
O49 C48 C47 117.2(8) . . ?
O49 C48 C43 124.3(7) . . ?
C47 C48 C43 118.5(7) . . ?
C46 C47 C48 121.5(9) . . ?
C45 C46 C47 118.9(9) . . ?
C48 O49 Pd1 126.6(5) . . ?
C44 C45 C46 122.5(8) . . ?
C44 C45 Br45 120.5(7) . . ?
C46 C45 Br45 116.9(7) . . ?
C71 P2 C61 103.3(4) . . ?
C71 P2 C51 103.3(4) . . ?
C61 P2 C51 108.8(4) . . ?
C71 P2 Pd1 121.9(3) . . ?
C61 P2 Pd1 106.9(3) . . ?
C51 P2 Pd1 111.9(3) . . ?
C56 C51 C52 118.4(8) . . ?
C56 C51 P2 121.0(7) . . ?
C52 C51 P2 120.6(6) . . ?
C53 C52 C51 121.7(9) . . ?
C54 C53 C52 119.1(10) . . ?
C53 C54 C55 120.8(9) . . ?
C54 C55 C56 119.2(10) . . ?
C51 C56 C55 120.7(9) . . ?
C63 C61 C62 117.5(8) . . ?
C63 C61 P2 119.9(7) . . ?
C62 C61 P2 122.5(6) . . ?
C61 C62 C66 121.7(9) . . ?
C64 C63 C61 121.6(10) . . ?
C63 C64 C65 120.6(10) . . ?
C66 C65 C64 118.8(10) . . ?
C65 C66 C62 119.7(11) . . ?
C72 C71 C76 116.6(8) . . ?
C72 C71 P2 124.4(7) . . ?
C76 C71 P2 119.0(6) . . ?
C71 C72 C73 123.2(9) . . ?
C74 C73 C72 119.9(10) . . ?
C73 C74 C75 119.9(10) . . ?
C74 C75 C76 119.4(10) . . ?
C75 C76 C71 120.8(9) . . ?
O12 Cl1 O14 116.2(12) . . ?
O12 Cl1 O13 99.4(13) . . ?
O14 Cl1 O13 106.4(10) . . ?
O12 Cl1 O11 111.9(9) . . ?
O14 Cl1 O11 113.9(6) . . ?
O13 Cl1 O11 107.5(6) . . ?

loop_
_geom_bond_atom_site_label_1
_geom_bond_atom_site_label_2
_geom_bond_distance
_geom_bond_site_symmetry_2
_geom_bond_publ_flag
Pd1 O49 2.028(6) . ?
Pd1 N41 2.074(6) . ?
Pd1 P1 2.215(3) . ?
Pd1 P2 2.303(3) . ?
P1 C11 1.785(8) . ?
P1 C31 1.802(8) . ?
P1 C21 1.808(9) . ?
C11 C12 1.371(11) . ?
C11 C16 1.390(12) . ?
C12 C13 1.367(12) . ?
C13 C14 1.342(15) . ?
C14 C15 1.344(16) . ?
C15 C16 1.409(14) . ?
C21 C22 1.369(12) . ?
C21 C26 1.377(12) . ?
C22 C23 1.373(15) . ?
C23 C24 1.414(17) . ?
C24 C25 1.369(15) . ?
C25 C26 1.395(13) . ?
C31 C32 1.372(12) . ?
C31 C36 1.389(10) . ?
C36 C35 1.393(12) . ?
C36 N41 1.409(10) . ?
C35 C34 1.398(13) . ?
C34 C33 1.365(14) . ?
C33 C32 1.383(14) . ?
N41 C42 1.323(9) . ?
C42 C43 1.388(11) . ?
C43 C48 1.418(12) . ?
C43 C44 1.439(10) . ?
C44 C45 1.335(13) . ?
C48 O49 1.295(9) . ?
C48 C47 1.403(13) . ?
C47 C46 1.386(12) . ?
Br45 C45 1.916(8) . ?
C46 C45 1.377(14) . ?
P2 C71 1.796(8) . ?
P2 C61 1.805(8) . ?
P2 C51 1.813(8) . ?
C51 C56 1.370(11) . ?
C51 C52 1.382(12) . ?
C52 C53 1.371(12) . ?
C53 C54 1.370(15) . ?
C54 C55 1.371(16) . ?
C55 C56 1.394(12) . ?
C61 C63 1.373(11) . ?
C61 C62 1.375(13) . ?
C62 C66 1.390(14) . ?
C63 C64 1.364(14) . ?
C64 C65 1.387(17) . ?
C65 C66 1.367(16) . ?
C71 C72 1.373(12) . ?
C71 C76 1.424(13) . ?
C72 C73 1.380(12) . ?
C73 C74 1.373(17) . ?
C74 C75 1.397(17) . ?
C75 C76 1.401(14) . ?
Cl1 O12 1.331(17) . ?
Cl1 O14 1.345(10) . ?
Cl1 O13 1.365(14) . ?
Cl1 O11 1.428(8) . ?
